data_4132813
loop_
_publ_author_name
'Mandal, Dipendu'
'Gupta, Richa'
'Young, Rowan D.'

_publ_section_title
;
 Selective Monodefluorination and Wittig Functionalization of
 gem-Difluoromethyl Groups to Generate Monofluoroalkenes.
;
_journal_issue 34
_journal_name_full 'Journal of the American Chemical Society'
_journal_page_first 10682
_journal_page_last 10686
_journal_paper_doi 10.1021/jacs.8b06770
_journal_volume 140
_journal_year 2018
_chemical_formula_moiety 'C29 H29 F P, B C18 F16'
_chemical_formula_sum 'C47 H29 B F17 P'
_chemical_formula_weight 958.48
_space_group_crystal_system triclinic
_space_group_IT_number 2
_space_group_name_Hall '-P 1'
_space_group_name_H-M_alt 'P -1'
_atom_sites_solution_hydrogens geom
_atom_sites_solution_primary dual
_audit_creation_date 2018-04-26
_audit_creation_method
;
Olex2 1.2
(compiled 2017.08.10 svn.r3458 for OlexSys, GUI svn.r5381)
;
_cell_angle_alpha 94.145(4)
_cell_angle_beta 96.365(4)
_cell_angle_gamma 107.952(4)
_cell_formula_units_Z 2
_cell_length_a 12.5727(15)
_cell_length_b 13.0829(16)
_cell_length_c 13.4393(17)
_cell_measurement_reflns_used 6756
_cell_measurement_temperature 100.00
_cell_measurement_theta_max 26.58
_cell_measurement_theta_min 2.46
_cell_volume 2076.7(4)
_computing_cell_refinement 'SAINT v8.37A (Bruker, 2015)'
_computing_data_reduction 'SAINT v8.37A (Bruker, 2015)'
_computing_molecular_graphics 'Olex2 (Dolomanov et al., 2009)'
_computing_publication_material 'Olex2 (Dolomanov et al., 2009)'
_computing_structure_refinement 'ShelXL (Sheldrick, 2015)'
_computing_structure_solution 'ShelXT (Sheldrick, 2015)'
_diffrn_ambient_temperature 99.91
_diffrn_measured_fraction_theta_full 0.996
_diffrn_measured_fraction_theta_max 0.996
_diffrn_measurement_device_type 'Bruker APEX-II CCD'
_diffrn_measurement_method '\f and \w scans'
_diffrn_radiation_type MoK\a
_diffrn_radiation_wavelength 0.71073
_diffrn_reflns_av_R_equivalents 0.0634
_diffrn_reflns_av_unetI/netI 0.0655
_diffrn_reflns_Laue_measured_fraction_full 0.996
_diffrn_reflns_Laue_measured_fraction_max 0.996
_diffrn_reflns_limit_h_max 14
_diffrn_reflns_limit_h_min -14
_diffrn_reflns_limit_k_max 15
_diffrn_reflns_limit_k_min -15
_diffrn_reflns_limit_l_max 15
_diffrn_reflns_limit_l_min -15
_diffrn_reflns_number 23380
_diffrn_reflns_point_group_measured_fraction_full 0.996
_diffrn_reflns_point_group_measured_fraction_max 0.996
_diffrn_reflns_theta_full 25.027
_diffrn_reflns_theta_max 25.027
_diffrn_reflns_theta_min 2.735
_diffrn_standards_number 0
_exptl_absorpt_coefficient_mu 0.178
_exptl_absorpt_correction_T_max 0.7453
_exptl_absorpt_correction_T_min 0.5821
_exptl_absorpt_correction_type multi-scan
_exptl_absorpt_process_details
'SADABS-2016/2 (Bruker,2016/2) was used for absorption correction. wR2(int) was 0.0830 before and 0.0634 after correction. The Ratio of minimum to maximum transmission is 0.7810. The \l/2 correction factor is Not present.'
_exptl_crystal_colour 'clear colourless'
_exptl_crystal_colour_lustre clear
_exptl_crystal_colour_primary colourless
_exptl_crystal_density_diffrn 1.533
_exptl_crystal_description block
_exptl_crystal_F_000 968
_exptl_crystal_size_max 0.371
_exptl_crystal_size_mid 0.248
_exptl_crystal_size_min 0.154
_refine_diff_density_max 2.194
_refine_diff_density_min -0.940
_refine_diff_density_rms 0.100
_refine_ls_extinction_coef 0.0049(17)
_refine_ls_extinction_expression Fc^*^=kFc[1+0.001xFc^2^\l^3^/sin(2\q)]^-1/4^
_refine_ls_extinction_method 'SHELXL-2014/7 (Sheldrick 2014'
_refine_ls_goodness_of_fit_ref 1.032
_refine_ls_hydrogen_treatment constr
_refine_ls_matrix_type full
_refine_ls_number_parameters 600
_refine_ls_number_reflns 7285
_refine_ls_number_restraints 0
_refine_ls_restrained_S_all 1.032
_refine_ls_R_factor_all 0.1345
_refine_ls_R_factor_gt 0.0908
_refine_ls_shift/su_max 0.000
_refine_ls_shift/su_mean 0.000
_refine_ls_structure_factor_coef Fsqd
_refine_ls_weighting_details 'w=1/[\s^2^(Fo^2^)+(0.0969P)^2^+11.1737P] where P=(Fo^2^+2Fc^2^)/3'
_refine_ls_weighting_scheme calc
_refine_ls_wR_factor_gt 0.2228
_refine_ls_wR_factor_ref 0.2620
_reflns_Friedel_coverage 0.000
_reflns_number_gt 4845
_reflns_number_total 7285
_reflns_threshold_expression 'I > 2\s(I)'
_cod_data_source_file ja8b06770_si_001.cif
_cod_data_source_block mo_ry_dm_1_35_0m
_cod_depositor_comments
;

2020-10-16
Z value and formula fixed to values more according to usual
chemical conventions.                 miguel
;
_cod_original_formula_weight 479.24
_cod_original_formula_moiety '0.5(C29 H29 F P), 0.5(B C18 F16)'
_cod_original_formula_units_Z 4
_cod_original_formula_sum 'C23.50 H14.50 B0.50 F8.50 P0.50'
_cod_database_code 4132813
_shelx_shelxl_version_number 2014/7
_shelx_space_group_comment
;
The symmetry employed for this shelxl refinement is uniquely defined
by the following loop, which should always be used as a source of
symmetry information in preference to the above space-group names.
They are only intended as comments.
;
_olex2_refinement_description
;
1. Fixed Uiso
 At 1.2 times of:
  All C(H) groups
 At 1.5 times of:
  All C(H,H,H) groups
2.a Ternary CH refined with riding coordinates:
 C1(H11)
2.b Aromatic/amide H refined with riding coordinates:
 C3(H15), C4(H14), C6(H13), C7(H12), C10(H19), C11(H20), C12(H21), C13(H22),
 C17(H26), C18(H27), C19(H28), C20(H29), C24(H33), C25(H34), C26(H35), C27(H36)
2.c Idealised Me refined as rotating group:
 C8(H16,H17,H18), C15(H23,H24,H25), C22(H30,H31,H32), C29(H37,H38,H39)
;
_olex2_submission_original_sample_id RY_DM_1_35
_olex2_submission_special_instructions 'No special instructions were received'

loop_
_space_group_symop_operation_xyz
'x, y, z'
'-x, -y, -z'

loop_
_atom_site_label
_atom_site_type_symbol
_atom_site_fract_x
_atom_site_fract_y
_atom_site_fract_z
_atom_site_U_iso_or_equiv
_atom_site_adp_type
_atom_site_occupancy
_atom_site_site_symmetry_order
_atom_site_calc_flag
_atom_site_refinement_flags_posn
P1 P 0.17231(13) 0.29932(12) 0.66480(13) 0.0368(4) Uani 1 1 d .
F1 F 0.1368(3) 0.4417(3) 0.5467(2) 0.0408(8) Uani 1 1 d .
C1 C 0.1648(5) 0.4400(5) 0.6497(4) 0.0347(13) Uani 1 1 d .
H11 H 0.2411 0.4940 0.6729 0.042 Uiso 1 1 calc R
C2 C 0.0787(5) 0.4704(5) 0.7058(4) 0.0367(14) Uani 1 1 d .
C3 C 0.0064(6) 0.5197(6) 0.6590(5) 0.0469(16) Uani 1 1 d .
H15 H 0.0135 0.5382 0.5925 0.056 Uiso 1 1 calc R
C4 C -0.0750(6) 0.5416(6) 0.7085(6) 0.0530(18) Uani 1 1 d .
H14 H -0.1228 0.5767 0.6760 0.064 Uiso 1 1 calc R
C5 C -0.0890(5) 0.5140(6) 0.8041(6) 0.0524(18) Uani 1 1 d .
C6 C -0.0161(6) 0.4690(5) 0.8512(5) 0.0491(17) Uani 1 1 d .
H13 H -0.0236 0.4513 0.9179 0.059 Uiso 1 1 calc R
C7 C 0.0689(5) 0.4483(5) 0.8041(5) 0.0415(15) Uani 1 1 d .
H12 H 0.1204 0.4190 0.8393 0.050 Uiso 1 1 calc R
C8 C -0.1830(7) 0.5373(8) 0.8563(7) 0.072(2) Uani 1 1 d .
H16 H -0.2468 0.4706 0.8521 0.108 Uiso 1 1 calc GR
H17 H -0.2080 0.5917 0.8229 0.108 Uiso 1 1 calc GR
H18 H -0.1542 0.5644 0.9272 0.108 Uiso 1 1 calc GR
C9 C 0.2915(5) 0.3103(5) 0.7563(5) 0.0404(14) Uani 1 1 d .
C10 C 0.3480(5) 0.4121(5) 0.8106(5) 0.0453(16) Uani 1 1 d .
H19 H 0.3200 0.4710 0.8024 0.054 Uiso 1 1 calc R
C11 C 0.4456(6) 0.4252(6) 0.8766(6) 0.0556(19) Uani 1 1 d .
H20 H 0.4867 0.4942 0.9119 0.067 Uiso 1 1 calc R
C12 C 0.4837(6) 0.3361(7) 0.8912(5) 0.0566(19) Uani 1 1 d .
H21 H 0.5501 0.3451 0.9368 0.068 Uiso 1 1 calc R
C13 C 0.4269(6) 0.2384(6) 0.8413(5) 0.0512(17) Uani 1 1 d .
H22 H 0.4533 0.1791 0.8527 0.061 Uiso 1 1 calc R
C14 C 0.3281(5) 0.2221(5) 0.7716(5) 0.0429(15) Uani 1 1 d .
C15 C 0.2720(6) 0.1098(6) 0.7153(6) 0.0539(18) Uani 1 1 d .
H23 H 0.3080 0.0595 0.7434 0.081 Uiso 1 1 calc GR
H24 H 0.2804 0.1120 0.6438 0.081 Uiso 1 1 calc GR
H25 H 0.1916 0.0853 0.7225 0.081 Uiso 1 1 calc GR
C16 C 0.0455(5) 0.2197(4) 0.7083(5) 0.0342(13) Uani 1 1 d .
C17 C 0.0547(5) 0.1813(5) 0.8021(5) 0.0360(13) Uani 1 1 d .
H26 H 0.1275 0.1928 0.8384 0.043 Uiso 1 1 calc R
C18 C -0.0410(5) 0.1264(5) 0.8434(5) 0.0442(15) Uani 1 1 d .
H27 H -0.0341 0.1015 0.9077 0.053 Uiso 1 1 calc R
C19 C -0.1462(5) 0.1090(5) 0.7889(5) 0.0460(16) Uani 1 1 d .
H28 H -0.2125 0.0713 0.8155 0.055 Uiso 1 1 calc R
C20 C -0.1548(5) 0.1463(5) 0.6961(5) 0.0395(14) Uani 1 1 d .
H29 H -0.2278 0.1328 0.6596 0.047 Uiso 1 1 calc R
C21 C -0.0616(5) 0.2026(5) 0.6536(5) 0.0357(13) Uani 1 1 d .
C22 C -0.0836(6) 0.2441(5) 0.5539(5) 0.0453(15) Uani 1 1 d .
H30 H -0.1200 0.2997 0.5633 0.068 Uiso 1 1 calc GR
H31 H -0.1333 0.1842 0.5055 0.068 Uiso 1 1 calc GR
H32 H -0.0120 0.2752 0.5282 0.068 Uiso 1 1 calc GR
C23 C 0.1920(5) 0.2441(5) 0.5411(5) 0.0372(14) Uani 1 1 d .
C24 C 0.1124(5) 0.1457(5) 0.4980(5) 0.0433(15) Uani 1 1 d .
H33 H 0.0548 0.1078 0.5344 0.052 Uiso 1 1 calc R
C25 C 0.1184(6) 0.1042(6) 0.4021(5) 0.0472(16) Uani 1 1 d .
H34 H 0.0653 0.0373 0.3722 0.057 Uiso 1 1 calc R
C26 C 0.2029(6) 0.1614(6) 0.3497(5) 0.0512(17) Uani 1 1 d .
H35 H 0.2068 0.1346 0.2830 0.061 Uiso 1 1 calc R
C27 C 0.2812(6) 0.2573(6) 0.3952(5) 0.0488(16) Uani 1 1 d .
H36 H 0.3393 0.2949 0.3591 0.059 Uiso 1 1 calc R
C28 C 0.2779(5) 0.3000(5) 0.4905(5) 0.0427(15) Uani 1 1 d .
C29 C 0.3700(6) 0.4049(5) 0.5337(6) 0.0529(18) Uani 1 1 d .
H37 H 0.3450 0.4665 0.5177 0.079 Uiso 1 1 calc GR
H38 H 0.4390 0.4092 0.5043 0.079 Uiso 1 1 calc GR
H39 H 0.3853 0.4064 0.6070 0.079 Uiso 1 1 calc GR
F11 F 0.4130(3) 0.6341(3) 0.7236(2) 0.0369(8) Uani 1 1 d .
F111 F 0.3340(3) 0.6557(3) 0.9077(3) 0.0487(9) Uani 1 1 d .
F112 F 0.1552(3) 0.6768(3) 0.9864(3) 0.0588(11) Uani 1 1 d .
F113 F 0.0250(3) 0.7849(3) 0.8944(3) 0.0627(12) Uani 1 1 d .
F114 F 0.0824(3) 0.8763(3) 0.7250(3) 0.0577(11) Uani 1 1 d .
F115 F 0.2649(3) 0.8657(3) 0.6496(3) 0.0416(8) Uani 1 1 d .
F116 F 0.6106(3) 0.6671(3) 0.8291(3) 0.0459(9) Uani 1 1 d .
F117 F 0.7742(3) 0.7753(4) 0.9762(3) 0.0654(12) Uani 1 1 d .
F118 F 0.7916(4) 0.9786(4) 1.0541(3) 0.0713(13) Uani 1 1 d .
F119 F 0.6385(3) 1.0730(3) 0.9791(3) 0.0543(10) Uani 1 1 d .
F120 F 0.4740(3) 0.9665(3) 0.8326(3) 0.0412(8) Uani 1 1 d .
F121 F 0.2823(3) 0.6461(3) 0.5504(2) 0.0382(8) Uani 1 1 d .
F122 F 0.3125(3) 0.6919(3) 0.3632(2) 0.0435(9) Uani 1 1 d .
F123 F 0.4856(3) 0.8662(3) 0.3309(3) 0.0489(10) Uani 1 1 d .
F124 F 0.6376(3) 0.9852(3) 0.4907(3) 0.0425(9) Uani 1 1 d .
F125 F 0.6114(3) 0.9416(3) 0.6763(2) 0.0368(8) Uani 1 1 d .
C100 C 0.3080(5) 0.7577(4) 0.7735(4) 0.0312(12) Uani 1 1 d .
C101 C 0.2403(5) 0.8132(5) 0.7321(4) 0.0350(13) Uani 1 1 d .
C102 C 0.1451(5) 0.8217(5) 0.7701(5) 0.0403(14) Uani 1 1 d .
C103 C 0.1169(5) 0.7750(5) 0.8569(5) 0.0458(17) Uani 1 1 d .
C104 C 0.1810(5) 0.7206(5) 0.9005(4) 0.0405(15) Uani 1 1 d .
C105 C 0.2746(5) 0.7120(5) 0.8593(4) 0.0377(14) Uani 1 1 d .
C106 C 0.5310(5) 0.8109(4) 0.8245(4) 0.0312(12) Uani 1 1 d .
C107 C 0.6121(5) 0.7671(5) 0.8639(4) 0.0376(14) Uani 1 1 d .
C108 C 0.6994(5) 0.8229(6) 0.9405(5) 0.0454(16) Uani 1 1 d .
C109 C 0.7067(5) 0.9244(6) 0.9800(5) 0.0482(17) Uani 1 1 d .
C110 C 0.6299(5) 0.9714(5) 0.9426(5) 0.0432(15) Uani 1 1 d .
C111 C 0.5448(5) 0.9136(5) 0.8671(4) 0.0352(13) Uani 1 1 d .
C112 C 0.4464(4) 0.7898(4) 0.6243(4) 0.0275(12) Uani 1 1 d .
C113 C 0.3736(5) 0.7297(5) 0.5390(4) 0.0315(12) Uani 1 1 d .
C114 C 0.3864(5) 0.7540(5) 0.4423(4) 0.0339(13) Uani 1 1 d .
C115 C 0.4749(5) 0.8401(5) 0.4251(4) 0.0368(14) Uani 1 1 d .
C116 C 0.5497(5) 0.9013(5) 0.5060(4) 0.0329(13) Uani 1 1 d .
C117 C 0.5332(5) 0.8749(4) 0.6017(4) 0.0302(12) Uani 1 1 d .
B1 B 0.4255(5) 0.7475(5) 0.7350(5) 0.0315(14) Uani 1 1 d .

loop_
_atom_site_aniso_label
_atom_site_aniso_U_11
_atom_site_aniso_U_22
_atom_site_aniso_U_33
_atom_site_aniso_U_23
_atom_site_aniso_U_13
_atom_site_aniso_U_12
P1 0.0303(8) 0.0291(8) 0.0496(10) 0.0038(7) 0.0107(7) 0.0060(6)
F1 0.0416(19) 0.044(2) 0.0341(19) 0.0018(15) 0.0011(15) 0.0120(16)
C1 0.036(3) 0.034(3) 0.029(3) 0.002(2) -0.006(2) 0.008(3)
C2 0.026(3) 0.039(3) 0.037(3) -0.004(3) 0.000(2) 0.003(3)
C3 0.047(4) 0.056(4) 0.032(3) 0.002(3) -0.001(3) 0.012(3)
C4 0.048(4) 0.051(4) 0.057(5) -0.013(3) -0.014(3) 0.024(3)
C5 0.033(3) 0.060(5) 0.055(4) -0.016(4) 0.013(3) 0.005(3)
C6 0.064(5) 0.034(3) 0.042(4) 0.002(3) 0.018(3) 0.002(3)
C7 0.049(4) 0.032(3) 0.039(3) -0.009(3) -0.014(3) 0.017(3)
C8 0.059(5) 0.080(6) 0.078(6) -0.006(5) 0.024(4) 0.021(4)
C9 0.034(3) 0.038(3) 0.043(4) 0.000(3) 0.005(3) 0.003(3)
C10 0.045(4) 0.041(4) 0.042(4) 0.009(3) -0.004(3) 0.007(3)
C11 0.042(4) 0.049(4) 0.064(5) 0.005(4) -0.010(3) 0.005(3)
C12 0.036(4) 0.078(6) 0.046(4) 0.016(4) -0.008(3) 0.007(4)
C13 0.054(4) 0.059(5) 0.049(4) 0.015(4) 0.018(3) 0.025(4)
C14 0.033(3) 0.051(4) 0.045(4) 0.018(3) 0.003(3) 0.012(3)
C15 0.057(4) 0.043(4) 0.065(5) 0.008(3) 0.009(4) 0.021(3)
C16 0.032(3) 0.025(3) 0.045(3) 0.003(3) 0.015(3) 0.006(2)
C17 0.027(3) 0.032(3) 0.046(4) 0.000(3) 0.003(3) 0.008(2)
C18 0.041(4) 0.046(4) 0.042(4) 0.010(3) 0.010(3) 0.005(3)
C19 0.030(3) 0.044(4) 0.055(4) 0.001(3) 0.015(3) -0.003(3)
C20 0.029(3) 0.038(3) 0.046(4) -0.002(3) 0.004(3) 0.005(3)
C21 0.036(3) 0.027(3) 0.042(3) -0.004(3) 0.009(3) 0.008(2)
C22 0.051(4) 0.040(4) 0.040(4) 0.000(3) 0.003(3) 0.009(3)
C23 0.032(3) 0.034(3) 0.041(3) 0.006(3) 0.001(3) 0.006(3)
C24 0.041(3) 0.038(3) 0.048(4) -0.003(3) 0.011(3) 0.007(3)
C25 0.044(4) 0.046(4) 0.051(4) -0.004(3) 0.004(3) 0.016(3)
C26 0.053(4) 0.054(4) 0.046(4) 0.001(3) 0.016(3) 0.015(3)
C27 0.046(4) 0.045(4) 0.056(4) 0.000(3) 0.010(3) 0.015(3)
C28 0.034(3) 0.043(4) 0.053(4) 0.006(3) 0.008(3) 0.014(3)
C29 0.045(4) 0.040(4) 0.069(5) 0.003(3) 0.021(3) 0.002(3)
F11 0.0425(19) 0.0284(17) 0.0316(17) -0.0009(14) -0.0026(14) 0.0032(15)
F111 0.050(2) 0.055(2) 0.0309(19) 0.0111(17) 0.0011(16) 0.0021(18)
F112 0.066(3) 0.058(2) 0.034(2) 0.0010(18) 0.0211(18) -0.011(2)
F113 0.051(2) 0.059(3) 0.069(3) -0.013(2) 0.031(2) 0.000(2)
F114 0.051(2) 0.057(2) 0.071(3) 0.005(2) 0.019(2) 0.023(2)
F115 0.048(2) 0.043(2) 0.0385(19) 0.0104(16) 0.0152(16) 0.0153(16)
F116 0.039(2) 0.046(2) 0.049(2) -0.0060(17) 0.0034(16) 0.0121(17)
F117 0.042(2) 0.079(3) 0.068(3) -0.003(2) -0.016(2) 0.020(2)
F118 0.053(2) 0.077(3) 0.057(3) -0.021(2) -0.023(2) -0.001(2)
F119 0.054(2) 0.043(2) 0.049(2) -0.0189(18) -0.0013(18) -0.0004(18)
F120 0.0418(19) 0.0273(17) 0.046(2) -0.0041(15) 0.0013(16) 0.0027(15)
F121 0.0375(18) 0.0338(18) 0.0327(18) -0.0036(14) 0.0012(14) -0.0009(15)
F122 0.046(2) 0.053(2) 0.0262(17) -0.0063(16) -0.0020(15) 0.0126(17)
F123 0.051(2) 0.067(3) 0.0307(19) 0.0124(17) 0.0121(16) 0.0186(19)
F124 0.0381(19) 0.044(2) 0.043(2) 0.0125(16) 0.0164(16) 0.0054(16)
F125 0.0344(18) 0.0317(18) 0.0334(18) -0.0028(14) 0.0056(14) -0.0041(14)
C100 0.030(3) 0.030(3) 0.025(3) -0.001(2) 0.002(2) -0.002(2)
C101 0.039(3) 0.028(3) 0.031(3) -0.002(2) 0.008(3) 0.000(3)
C102 0.038(3) 0.034(3) 0.046(4) 0.000(3) 0.009(3) 0.008(3)
C103 0.038(3) 0.037(3) 0.051(4) -0.012(3) 0.022(3) -0.006(3)
C104 0.045(4) 0.033(3) 0.027(3) -0.004(3) 0.012(3) -0.011(3)
C105 0.039(3) 0.034(3) 0.027(3) -0.005(2) 0.003(3) -0.006(3)
C106 0.029(3) 0.033(3) 0.025(3) -0.003(2) 0.008(2) -0.001(2)
C107 0.033(3) 0.041(3) 0.033(3) -0.003(3) 0.002(3) 0.007(3)
C108 0.030(3) 0.057(4) 0.041(4) -0.001(3) -0.004(3) 0.007(3)
C109 0.037(3) 0.052(4) 0.037(4) -0.011(3) -0.007(3) -0.005(3)
C110 0.040(3) 0.040(4) 0.036(3) -0.011(3) 0.005(3) -0.005(3)
C111 0.034(3) 0.038(3) 0.025(3) -0.004(2) 0.006(2) 0.001(3)
C112 0.026(3) 0.030(3) 0.025(3) -0.003(2) 0.004(2) 0.008(2)
C113 0.031(3) 0.034(3) 0.030(3) 0.004(2) 0.008(2) 0.011(3)
C114 0.037(3) 0.040(3) 0.023(3) -0.004(2) 0.002(2) 0.011(3)
C115 0.038(3) 0.048(4) 0.031(3) 0.010(3) 0.014(3) 0.019(3)
C116 0.029(3) 0.036(3) 0.036(3) 0.005(3) 0.013(2) 0.011(3)
C117 0.029(3) 0.031(3) 0.029(3) -0.001(2) 0.003(2) 0.009(2)
B1 0.031(3) 0.026(3) 0.032(3) 0.002(3) 0.004(3) 0.001(3)

loop_
_atom_type_symbol
_atom_type_description
_atom_type_scat_dispersion_real
_atom_type_scat_dispersion_imag
_atom_type_scat_source
C C 0.0033 0.0016 'International Tables Vol C Tables 4.2.6.8 and 6.1.1.4'
H H 0.0000 0.0000 'International Tables Vol C Tables 4.2.6.8 and 6.1.1.4'
B B 0.0013 0.0007 'International Tables Vol C Tables 4.2.6.8 and 6.1.1.4'
F F 0.0171 0.0103 'International Tables Vol C Tables 4.2.6.8 and 6.1.1.4'
P P 0.1023 0.0942 'International Tables Vol C Tables 4.2.6.8 and 6.1.1.4'

loop_
_geom_angle_atom_site_label_1
_geom_angle_atom_site_label_2
_geom_angle_atom_site_label_3
_geom_angle
C9 P1 C1 108.7(3)
C9 P1 C16 109.2(3)
C9 P1 C23 110.1(3)
C16 P1 C1 109.4(3)
C16 P1 C23 113.0(3)
C23 P1 C1 106.3(3)
P1 C1 H11 109.0
F1 C1 P1 105.8(4)
F1 C1 H11 109.0
F1 C1 C2 109.3(5)
C2 C1 P1 114.6(4)
C2 C1 H11 109.0
C3 C2 C1 120.7(6)
C7 C2 C1 120.9(5)
C7 C2 C3 118.3(6)
C2 C3 H15 119.8
C4 C3 C2 120.3(6)
C4 C3 H15 119.8
C3 C4 H14 119.3
C3 C4 C5 121.4(6)
C5 C4 H14 119.3
C4 C5 C8 120.1(7)
C6 C5 C4 118.4(6)
C6 C5 C8 121.5(7)
C5 C6 H13 119.2
C5 C6 C7 121.5(6)
C7 C6 H13 119.2
C2 C7 C6 119.9(6)
C2 C7 H12 120.0
C6 C7 H12 120.0
C5 C8 H16 109.5
C5 C8 H17 109.5
C5 C8 H18 109.5
H16 C8 H17 109.5
H16 C8 H18 109.5
H17 C8 H18 109.5
C10 C9 P1 117.5(5)
C14 C9 P1 121.3(5)
C14 C9 C10 121.2(6)
C9 C10 H19 120.6
C11 C10 C9 118.9(6)
C11 C10 H19 120.6
C10 C11 H20 120.0
C10 C11 C12 119.9(7)
C12 C11 H20 120.0
C11 C12 H21 119.7
C13 C12 C11 120.5(6)
C13 C12 H21 119.7
C12 C13 H22 119.4
C12 C13 C14 121.3(7)
C14 C13 H22 119.4
C9 C14 C13 118.1(6)
C9 C14 C15 124.3(6)
C13 C14 C15 117.6(6)
C14 C15 H23 109.5
C14 C15 H24 109.5
C14 C15 H25 109.5
H23 C15 H24 109.5
H23 C15 H25 109.5
H24 C15 H25 109.5
C17 C16 P1 118.4(4)
C17 C16 C21 119.9(5)
C21 C16 P1 121.5(5)
C16 C17 H26 119.4
C18 C17 C16 121.1(6)
C18 C17 H26 119.4
C17 C18 H27 120.6
C19 C18 C17 118.7(6)
C19 C18 H27 120.6
C18 C19 H28 120.1
C20 C19 C18 119.9(6)
C20 C19 H28 120.1
C19 C20 H29 118.6
C19 C20 C21 122.8(6)
C21 C20 H29 118.6
C16 C21 C22 125.3(5)
C20 C21 C16 117.5(6)
C20 C21 C22 117.2(6)
C21 C22 H30 109.5
C21 C22 H31 109.5
C21 C22 H32 109.5
H30 C22 H31 109.5
H30 C22 H32 109.5
H31 C22 H32 109.5
C24 C23 P1 117.0(5)
C28 C23 P1 121.4(5)
C28 C23 C24 121.5(6)
C23 C24 H33 120.3
C25 C24 C23 119.5(6)
C25 C24 H33 120.3
C24 C25 H34 120.3
C24 C25 C26 119.4(6)
C26 C25 H34 120.3
C25 C26 H35 120.2
C27 C26 C25 119.6(6)
C27 C26 H35 120.2
C26 C27 H36 118.8
C28 C27 C26 122.3(7)
C28 C27 H36 118.8
C23 C28 C29 124.6(6)
C27 C28 C23 117.7(6)
C27 C28 C29 117.7(6)
C28 C29 H37 109.5
C28 C29 H38 109.5
C28 C29 H39 109.5
H37 C29 H38 109.5
H37 C29 H39 109.5
H38 C29 H39 109.5
C101 C100 C105 114.3(5)
C101 C100 B1 126.8(5)
C105 C100 B1 118.9(5)
F115 C101 C100 121.0(5)
F115 C101 C102 115.1(5)
C100 C101 C102 123.9(6)
F114 C102 C101 120.6(6)
F114 C102 C103 120.5(6)
C101 C102 C103 118.9(6)
F113 C103 C102 118.6(7)
C104 C103 F113 122.1(6)
C104 C103 C102 119.3(6)
F112 C104 C105 120.2(6)
C103 C104 F112 119.5(6)
C103 C104 C105 120.3(6)
F111 C105 C100 120.3(5)
F111 C105 C104 116.4(5)
C100 C105 C104 123.4(6)
C107 C106 B1 124.3(5)
C111 C106 C107 114.2(5)
C111 C106 B1 121.5(5)
F116 C107 C106 121.3(5)
F116 C107 C108 116.2(5)
C106 C107 C108 122.6(6)
F117 C108 C107 119.6(6)
F117 C108 C109 120.7(6)
C109 C108 C107 119.7(6)
F118 C109 C108 119.7(6)
F118 C109 C110 120.6(6)
C108 C109 C110 119.8(6)
F119 C110 C109 120.1(6)
F119 C110 C111 121.1(6)
C109 C110 C111 118.8(6)
F120 C111 C106 119.8(5)
F120 C111 C110 115.2(5)
C106 C111 C110 124.9(6)
C113 C112 B1 118.4(5)
C117 C112 C113 113.3(5)
C117 C112 B1 128.1(5)
F121 C113 C112 119.6(5)
F121 C113 C114 116.8(5)
C114 C113 C112 123.5(5)
F122 C114 C113 120.2(5)
F122 C114 C115 119.6(5)
C115 C114 C113 120.2(5)
F123 C115 C114 120.3(5)
F123 C115 C116 120.7(5)
C114 C115 C116 118.9(5)
F124 C116 C115 119.8(5)
F124 C116 C117 121.1(5)
C115 C116 C117 119.0(5)
F125 C117 C112 120.7(5)
F125 C117 C116 114.2(5)
C112 C117 C116 125.0(5)
F11 B1 C100 106.4(4)
F11 B1 C106 109.6(5)
F11 B1 C112 106.2(4)
C106 B1 C100 107.5(4)
C112 B1 C100 114.0(5)
C112 B1 C106 112.8(4)

loop_
_geom_bond_atom_site_label_1
_geom_bond_atom_site_label_2
_geom_bond_distance
P1 C1 1.895(6)
P1 C9 1.793(6)
P1 C16 1.800(6)
P1 C23 1.837(6)
F1 C1 1.393(6)
C1 H11 1.0000
C1 C2 1.518(8)
C2 C3 1.389(9)
C2 C7 1.384(9)
C3 H15 0.9500
C3 C4 1.370(10)
C4 H14 0.9500
C4 C5 1.375(10)
C5 C6 1.359(10)
C5 C8 1.535(9)
C6 H13 0.9500
C6 C7 1.385(9)
C7 H12 0.9500
C8 H16 0.9800
C8 H17 0.9800
C8 H18 0.9800
C9 C10 1.404(9)
C9 C14 1.387(9)
C10 H19 0.9500
C10 C11 1.389(9)
C11 H20 0.9500
C11 C12 1.408(11)
C12 H21 0.9500
C12 C13 1.342(10)
C13 H22 0.9500
C13 C14 1.419(9)
C14 C15 1.521(10)
C15 H23 0.9800
C15 H24 0.9800
C15 H25 0.9800
C16 C17 1.397(8)
C16 C21 1.405(8)
C17 H26 0.9500
C17 C18 1.395(8)
C18 H27 0.9500
C18 C19 1.384(9)
C19 H28 0.9500
C19 C20 1.377(9)
C20 H29 0.9500
C20 C21 1.385(8)
C21 C22 1.511(9)
C22 H30 0.9800
C22 H31 0.9800
C22 H32 0.9800
C23 C24 1.402(9)
C23 C28 1.383(9)
C24 H33 0.9500
C24 C25 1.381(9)
C25 H34 0.9500
C25 C26 1.392(9)
C26 H35 0.9500
C26 C27 1.383(10)
C27 H36 0.9500
C27 C28 1.371(9)
C28 C29 1.522(9)
C29 H37 0.9800
C29 H38 0.9800
C29 H39 0.9800
F11 B1 1.438(7)
F111 C105 1.351(7)
F112 C104 1.353(7)
F113 C103 1.349(7)
F114 C102 1.343(7)
F115 C101 1.361(7)
F116 C107 1.352(7)
F117 C108 1.344(8)
F118 C109 1.353(7)
F119 C110 1.351(7)
F120 C111 1.350(7)
F121 C113 1.352(6)
F122 C114 1.358(6)
F123 C115 1.346(6)
F124 C116 1.343(6)
F125 C117 1.364(6)
C100 C101 1.377(8)
C100 C105 1.383(8)
C100 B1 1.658(8)
C101 C102 1.384(8)
C102 C103 1.386(9)
C103 C104 1.344(10)
C104 C105 1.386(9)
C106 C107 1.391(8)
C106 C111 1.373(8)
C106 B1 1.648(8)
C107 C108 1.394(8)
C108 C109 1.366(10)
C109 C110 1.366(10)
C110 C111 1.376(8)
C112 C113 1.400(8)
C112 C117 1.377(8)
C112 B1 1.645(8)
C113 C114 1.375(8)
C114 C115 1.371(8)
C115 C116 1.375(9)
C116 C117 1.377(8)
